data_7042380
loop_
_publ_author_name
'Petrov, Pavel A.'
'Sukhikh, Taisiya S.'
'Sokolov, Maxim N.'

_publ_section_title
;
 NHC adducts of tantalum amidohalides: the first example of NHC abnormally
 coordinated to an early transition metal.
;
_journal_issue 15
_journal_name_full 'Dalton transactions (Cambridge, England : 2003)'
_journal_page_first 4902
_journal_page_last 4906
_journal_paper_doi 10.1039/c7dt00748e
_journal_volume 46
_journal_year 2017
_chemical_formula_moiety 'C25 H36 F3 N4 Ta'
_chemical_formula_sum 'C25 H36 F3 N4 Ta'
_chemical_formula_weight 630.53
_space_group_crystal_system triclinic
_space_group_IT_number 2
_space_group_name_Hall '-P 1'
_space_group_name_H-M_alt 'P -1'
_symmetry_space_group_name_Hall '-P 1'
_symmetry_space_group_name_H-M 'P -1'
_atom_sites_solution_hydrogens geom
_audit_creation_date 2016-12-03
_audit_creation_method
;
Olex2 1.2
(compiled 2016.11.30 svn.r3356 for OlexSys, GUI svn.r5269)
;
_audit_update_record
;
2017-02-02 deposited with the CCDC.
2017-03-07 downloaded from the CCDC.
;
_cell_angle_alpha 81.907(5)
_cell_angle_beta 83.885(5)
_cell_angle_gamma 71.564(5)
_cell_formula_units_Z 2
_cell_length_a 8.9579(15)
_cell_length_b 9.4140(16)
_cell_length_c 16.571(3)
_cell_measurement_reflns_used 3423
_cell_measurement_temperature 150(2)
_cell_measurement_theta_max 24.73
_cell_measurement_theta_min 2.49
_cell_volume 1309.6(4)
_computing_molecular_graphics 'Olex2 (Dolomanov et al., 2009)'
_computing_publication_material 'Olex2 (Dolomanov et al., 2009)'
_computing_structure_refinement 'ShelXL (Sheldrick, 2015)'
_computing_structure_solution 'ShelXT (Sheldrick, 2015)'
_diffrn_ambient_temperature 150(2)
_diffrn_measured_fraction_theta_full 0.982
_diffrn_measured_fraction_theta_max 0.982
_diffrn_measurement_device_type 'Bruker APEX-II CCD'
_diffrn_measurement_method '\f and \w scans'
_diffrn_radiation_type MoK\a
_diffrn_radiation_wavelength 0.71073
_diffrn_reflns_av_R_equivalents 0.0350
_diffrn_reflns_av_unetI/netI 0.0619
_diffrn_reflns_Laue_measured_fraction_full 0.982
_diffrn_reflns_Laue_measured_fraction_max 0.982
_diffrn_reflns_limit_h_max 9
_diffrn_reflns_limit_h_min -10
_diffrn_reflns_limit_k_max 11
_diffrn_reflns_limit_k_min -11
_diffrn_reflns_limit_l_max 20
_diffrn_reflns_limit_l_min -17
_diffrn_reflns_number 10432
_diffrn_reflns_point_group_measured_fraction_full 0.982
_diffrn_reflns_point_group_measured_fraction_max 0.982
_diffrn_reflns_theta_full 25.835
_diffrn_reflns_theta_max 25.835
_diffrn_reflns_theta_min 2.295
_diffrn_standards_number 0
_exptl_absorpt_coefficient_mu 4.237
_exptl_absorpt_correction_T_max 0.7453
_exptl_absorpt_correction_T_min 0.6154
_exptl_absorpt_correction_type multi-scan
_exptl_absorpt_process_details
;
SADABS-2012/1 (Bruker,2012) was used for absorption correction.
wR2(int) was 0.0508 before and 0.0379 after correction.
The Ratio of minimum to maximum transmission is 0.8257.
The \l/2 correction factor is 0.0015.
;
_exptl_crystal_colour colourless
_exptl_crystal_colour_primary colourless
_exptl_crystal_density_diffrn 1.599
_exptl_crystal_description prism
_exptl_crystal_F_000 628
_exptl_crystal_size_max 0.12
_exptl_crystal_size_mid 0.08
_exptl_crystal_size_min 0.05
_refine_diff_density_max 1.205
_refine_diff_density_min -1.018
_refine_diff_density_rms 0.142
_refine_ls_extinction_method none
_refine_ls_goodness_of_fit_ref 1.011
_refine_ls_hydrogen_treatment constr
_refine_ls_matrix_type full
_refine_ls_number_parameters 308
_refine_ls_number_reflns 4964
_refine_ls_number_restraints 0
_refine_ls_restrained_S_all 1.011
_refine_ls_R_factor_all 0.0503
_refine_ls_R_factor_gt 0.0354
_refine_ls_shift/su_max 0.001
_refine_ls_shift/su_mean 0.000
_refine_ls_structure_factor_coef Fsqd
_refine_ls_weighting_details 'w=1/[\s^2^(Fo^2^)+(0.0170P)^2^+2.8720P] where P=(Fo^2^+2Fc^2^)/3'
_refine_ls_weighting_scheme calc
_refine_ls_wR_factor_gt 0.0605
_refine_ls_wR_factor_ref 0.0644
_reflns_Friedel_coverage 0.000
_reflns_number_gt 4179
_reflns_number_total 4964
_reflns_threshold_expression 'I > 2\s(I)'
_cod_data_source_file c7dt00748e2.cif
_cod_data_source_block 1a
_cod_depositor_comments 'Adding full bibliography for 7042380--7042383.cif.'
_cod_original_cell_volume 1309.7(4)
_cod_database_code 7042380
_shelx_space_group_comment
;
The symmetry employed for this shelxl refinement is uniquely defined
by the following loop, which should always be used as a source of
symmetry information in preference to the above space-group names.
They are only intended as comments.
;
_olex2_refinement_description
;
1. Fixed Uiso
 At 1.2 times of:
  All C(H) groups
 At 1.5 times of:
  All C(H,H,H) groups
2.a Aromatic/amide H refined with riding coordinates:
 C3(H3), C2(H2), C17(H17), C15(H15), C8(H8), C6(H6)
2.b Idealised Me refined as rotating group:
 C32(H32A,H32B,H32C), C31(H31A,H31B,H31C), C41(H41A,H41B,H41C), C42(H42A,H42B,
 H42C), C21(H21A,H21B,H21C), C20(H20A,H20B,H20C), C19(H19A,H19B,H19C), C12(H12A,
 H12B,H12C), C11(H11A,H11B,H11C), C10(H10A,H10B,H10C)
;
_shelx_shelxl_version_number 2014/7
_olex2_submission_special_instructions 'No special instructions were received'

loop_
_space_group_symop_operation_xyz
'x, y, z'
'-x, -y, -z'

loop_
_atom_site_label
_atom_site_type_symbol
_atom_site_fract_x
_atom_site_fract_y
_atom_site_fract_z
_atom_site_U_iso_or_equiv
_atom_site_adp_type
_atom_site_occupancy
_atom_site_site_symmetry_order
_atom_site_calc_flag
_atom_site_refinement_flags_posn
Ta1 Ta 0.50039(3) 0.37925(2) 0.23188(2) 0.01895(7) Uani 1 1 d .
F1 F 0.5894(3) 0.4131(3) 0.32356(19) 0.0323(8) Uani 1 1 d .
F2 F 0.4427(4) 0.2112(3) 0.2938(2) 0.0358(8) Uani 1 1 d .
F3 F 0.3561(4) 0.3983(4) 0.15110(19) 0.0365(8) Uani 1 1 d .
N1 N 0.1690(5) 0.4791(5) 0.3615(3) 0.0304(12) Uani 1 1 d .
N2 N 0.1766(5) 0.6722(5) 0.2789(3) 0.0314(11) Uani 1 1 d .
N3 N 0.5636(5) 0.5479(5) 0.1673(3) 0.0323(12) Uani 1 1 d .
N4 N 0.6835(5) 0.2199(5) 0.1881(3) 0.0312(11) Uani 1 1 d .
C1 C 0.2609(6) 0.5232(5) 0.2976(3) 0.0222(12) Uani 1 1 d .
C3 C 0.0366(7) 0.5940(7) 0.3805(4) 0.058(2) Uani 1 1 d .
H3 H -0.0436 0.5883 0.4221 0.069 Uiso 1 1 calc R
C2 C 0.0420(8) 0.7158(7) 0.3290(4) 0.059(2) Uani 1 1 d .
H2 H -0.0329 0.8134 0.3274 0.070 Uiso 1 1 calc R
C32 C 0.6851(8) 0.6070(7) 0.1891(5) 0.059(2) Uani 1 1 d .
H32A H 0.7155 0.5640 0.2445 0.089 Uiso 1 1 calc GR
H32B H 0.6434 0.7170 0.1868 0.089 Uiso 1 1 calc GR
H32C H 0.7775 0.5797 0.1504 0.089 Uiso 1 1 calc GR
C31 C 0.5208(7) 0.6120(7) 0.0837(4) 0.0478(18) Uani 1 1 d .
H31A H 0.6139 0.5823 0.0457 0.072 Uiso 1 1 calc GR
H31B H 0.4815 0.7222 0.0809 0.072 Uiso 1 1 calc GR
H31C H 0.4385 0.5743 0.0688 0.072 Uiso 1 1 calc GR
C41 C 0.7277(8) 0.0595(6) 0.2114(4) 0.0489(18) Uani 1 1 d .
H41A H 0.8384 0.0225 0.2248 0.073 Uiso 1 1 calc GR
H41B H 0.7139 0.0094 0.1660 0.073 Uiso 1 1 calc GR
H41C H 0.6609 0.0375 0.2592 0.073 Uiso 1 1 calc GR
C42 C 0.7989(8) 0.2479(8) 0.1215(4) 0.058(2) Uani 1 1 d .
H42A H 0.7926 0.1981 0.0744 0.088 Uiso 1 1 calc GR
H42B H 0.9056 0.2076 0.1407 0.088 Uiso 1 1 calc GR
H42C H 0.7747 0.3566 0.1053 0.088 Uiso 1 1 calc GR
C13 C 0.1985(6) 0.3313(6) 0.4084(3) 0.0250(13) Uani 1 1 d .
C18 C 0.2882(6) 0.3010(6) 0.4756(3) 0.0258(12) Uani 1 1 d .
C17 C 0.3090(6) 0.1608(6) 0.5223(3) 0.0287(13) Uani 1 1 d .
H17 H 0.3711 0.1362 0.5683 0.034 Uiso 1 1 calc R
C16 C 0.2423(6) 0.0579(6) 0.5034(3) 0.0284(13) Uani 1 1 d .
C15 C 0.1496(6) 0.0946(6) 0.4359(3) 0.0319(14) Uani 1 1 d .
H15 H 0.1010 0.0250 0.4233 0.038 Uiso 1 1 calc R
C14 C 0.1280(6) 0.2319(6) 0.3871(3) 0.0313(14) Uani 1 1 d .
C21 C 0.3597(8) 0.4138(7) 0.4981(4) 0.0408(16) Uani 1 1 d .
H21A H 0.2767 0.5093 0.5045 0.061 Uiso 1 1 calc GR
H21B H 0.4380 0.4301 0.4548 0.061 Uiso 1 1 calc GR
H21C H 0.4108 0.3752 0.5496 0.061 Uiso 1 1 calc GR
C20 C 0.2680(7) -0.0941(6) 0.5548(4) 0.0407(16) Uani 1 1 d .
H20A H 0.3764 -0.1315 0.5717 0.061 Uiso 1 1 calc GR
H20B H 0.2499 -0.1659 0.5224 0.061 Uiso 1 1 calc GR
H20C H 0.1941 -0.0829 0.6032 0.061 Uiso 1 1 calc GR
C19 C 0.0335(7) 0.2669(8) 0.3130(4) 0.0476(18) Uani 1 1 d .
H19A H -0.0678 0.3434 0.3235 0.071 Uiso 1 1 calc GR
H19B H 0.0148 0.1751 0.3012 0.071 Uiso 1 1 calc GR
H19C H 0.0918 0.3051 0.2661 0.071 Uiso 1 1 calc GR
C4 C 0.2167(6) 0.7819(5) 0.2172(3) 0.0244(12) Uani 1 1 d .
C9 C 0.1489(6) 0.8123(6) 0.1438(3) 0.0251(12) Uani 1 1 d .
C8 C 0.1756(6) 0.9308(6) 0.0891(3) 0.0242(12) Uani 1 1 d .
H8 H 0.1298 0.9538 0.0378 0.029 Uiso 1 1 calc R
C7 C 0.2656(6) 1.0150(6) 0.1069(3) 0.0270(13) Uani 1 1 d .
C6 C 0.3313(7) 0.9797(6) 0.1815(4) 0.0338(14) Uani 1 1 d .
H6 H 0.3933 1.0376 0.1946 0.041 Uiso 1 1 calc R
C5 C 0.3104(7) 0.8628(6) 0.2383(3) 0.0328(14) Uani 1 1 d .
C12 C 0.0512(7) 0.7213(7) 0.1216(4) 0.0427(17) Uani 1 1 d .
H12A H 0.1141 0.6148 0.1248 0.064 Uiso 1 1 calc GR
H12B H 0.0182 0.7568 0.0659 0.064 Uiso 1 1 calc GR
H12C H -0.0422 0.7332 0.1598 0.064 Uiso 1 1 calc GR
C11 C 0.2918(8) 1.1434(6) 0.0474(4) 0.0417(16) Uani 1 1 d .
H11A H 0.3082 1.1146 -0.0082 0.063 Uiso 1 1 calc GR
H11B H 0.3851 1.1661 0.0611 0.063 Uiso 1 1 calc GR
H11C H 0.1993 1.2328 0.0508 0.063 Uiso 1 1 calc GR
C10 C 0.3866(9) 0.8254(7) 0.3190(4) 0.056(2) Uani 1 1 d .
H10A H 0.3095 0.8097 0.3632 0.084 Uiso 1 1 calc GR
H10B H 0.4232 0.9089 0.3287 0.084 Uiso 1 1 calc GR
H10C H 0.4765 0.7334 0.3174 0.084 Uiso 1 1 calc GR

loop_
_atom_site_aniso_label
_atom_site_aniso_U_11
_atom_site_aniso_U_22
_atom_site_aniso_U_33
_atom_site_aniso_U_23
_atom_site_aniso_U_13
_atom_site_aniso_U_12
Ta1 0.01575(11) 0.01447(11) 0.02408(13) -0.00138(8) 0.00360(8) -0.00296(8)
F1 0.0262(18) 0.0304(18) 0.038(2) -0.0068(15) -0.0060(15) -0.0031(14)
F2 0.037(2) 0.0160(16) 0.049(2) 0.0005(15) 0.0128(16) -0.0078(14)
F3 0.0343(19) 0.0380(19) 0.037(2) -0.0112(16) -0.0051(15) -0.0066(16)
N1 0.022(2) 0.025(3) 0.028(3) 0.010(2) 0.010(2) 0.005(2)
N2 0.032(3) 0.024(2) 0.025(3) 0.004(2) 0.011(2) 0.002(2)
N3 0.024(3) 0.025(3) 0.043(3) 0.004(2) 0.006(2) -0.006(2)
N4 0.030(3) 0.017(2) 0.036(3) -0.005(2) -0.001(2) 0.008(2)
C1 0.020(3) 0.018(3) 0.022(3) 0.001(2) 0.002(2) 0.000(2)
C3 0.038(4) 0.045(4) 0.048(4) 0.023(3) 0.032(3) 0.023(3)
C2 0.048(4) 0.033(4) 0.054(4) 0.023(3) 0.028(3) 0.024(3)
C32 0.039(4) 0.030(4) 0.112(7) 0.009(4) -0.003(4) -0.022(3)
C31 0.040(4) 0.036(4) 0.050(4) 0.014(3) 0.015(3) 0.001(3)
C41 0.046(4) 0.019(3) 0.067(5) -0.004(3) 0.015(3) 0.004(3)
C42 0.046(4) 0.045(4) 0.057(5) 0.001(4) 0.030(4) 0.011(3)
C13 0.015(3) 0.024(3) 0.026(3) 0.007(2) 0.008(2) 0.001(2)
C18 0.023(3) 0.026(3) 0.023(3) 0.001(2) 0.007(2) -0.004(2)
C17 0.021(3) 0.031(3) 0.028(3) 0.010(3) 0.000(2) -0.007(2)
C16 0.017(3) 0.022(3) 0.033(3) 0.011(2) 0.006(2) 0.003(2)
C15 0.018(3) 0.037(3) 0.041(4) 0.002(3) 0.005(3) -0.013(3)
C14 0.019(3) 0.036(3) 0.032(3) 0.010(3) 0.001(2) -0.004(3)
C21 0.054(4) 0.039(4) 0.031(4) -0.002(3) 0.005(3) -0.018(3)
C20 0.031(3) 0.033(3) 0.048(4) 0.018(3) 0.001(3) -0.007(3)
C19 0.035(4) 0.060(4) 0.045(4) 0.018(3) -0.008(3) -0.020(3)
C4 0.028(3) 0.015(3) 0.019(3) 0.006(2) 0.006(2) 0.003(2)
C9 0.018(3) 0.022(3) 0.029(3) 0.002(2) 0.000(2) 0.000(2)
C8 0.021(3) 0.025(3) 0.021(3) 0.005(2) -0.006(2) -0.001(2)
C7 0.032(3) 0.019(3) 0.029(3) -0.001(2) -0.004(3) -0.006(2)
C6 0.047(4) 0.019(3) 0.040(4) -0.003(3) -0.019(3) -0.011(3)
C5 0.048(4) 0.022(3) 0.022(3) 0.002(2) -0.012(3) -0.001(3)
C12 0.027(3) 0.038(4) 0.062(5) 0.009(3) -0.008(3) -0.014(3)
C11 0.052(4) 0.030(3) 0.044(4) 0.009(3) -0.009(3) -0.018(3)
C10 0.084(6) 0.042(4) 0.040(4) 0.000(3) -0.026(4) -0.010(4)

loop_
_atom_type_symbol
_atom_type_description
_atom_type_scat_dispersion_real
_atom_type_scat_dispersion_imag
_atom_type_scat_source
C C 0.0033 0.0016 'International Tables Vol C Tables 4.2.6.8 and 6.1.1.4'
H H 0.0000 0.0000 'International Tables Vol C Tables 4.2.6.8 and 6.1.1.4'
F F 0.0171 0.0103 'International Tables Vol C Tables 4.2.6.8 and 6.1.1.4'
N N 0.0061 0.0033 'International Tables Vol C Tables 4.2.6.8 and 6.1.1.4'
Ta Ta -0.7052 6.5227 'International Tables Vol C Tables 4.2.6.8 and 6.1.1.4'

loop_
_geom_angle_atom_site_label_1
_geom_angle_atom_site_label_2
_geom_angle_atom_site_label_3
_geom_angle
F1 Ta1 F2 91.51(13)
F1 Ta1 F3 161.47(13)
F1 Ta1 N3 88.74(17)
F1 Ta1 N4 99.68(16)
F1 Ta1 C1 82.57(16)
F2 Ta1 N3 178.70(18)
F2 Ta1 N4 84.52(16)
F2 Ta1 C1 82.65(15)
F3 Ta1 F2 91.79(14)
F3 Ta1 N3 88.38(17)
F3 Ta1 N4 98.79(16)
F3 Ta1 C1 79.77(16)
N3 Ta1 N4 94.18(19)
N3 Ta1 C1 98.65(18)
N4 Ta1 C1 167.03(17)
C1 N1 C3 112.4(4)
C1 N1 C13 127.7(4)
C3 N1 C13 119.9(4)
C1 N2 C4 128.2(4)
C2 N2 C1 112.3(4)
C2 N2 C4 119.5(4)
C32 N3 Ta1 124.6(4)
C32 N3 C31 108.8(5)
C31 N3 Ta1 125.5(4)
C41 N4 Ta1 128.2(4)
C41 N4 C42 107.2(5)
C42 N4 Ta1 124.7(4)
N1 C1 Ta1 129.6(3)
N1 C1 N2 101.9(4)
N2 C1 Ta1 128.5(3)
N1 C3 H3 126.6
C2 C3 N1 106.8(5)
C2 C3 H3 126.6
N2 C2 H2 126.7
C3 C2 N2 106.7(5)
C3 C2 H2 126.7
N3 C32 H32A 109.5
N3 C32 H32B 109.5
N3 C32 H32C 109.5
H32A C32 H32B 109.5
H32A C32 H32C 109.5
H32B C32 H32C 109.5
N3 C31 H31A 109.5
N3 C31 H31B 109.5
N3 C31 H31C 109.5
H31A C31 H31B 109.5
H31A C31 H31C 109.5
H31B C31 H31C 109.5
N4 C41 H41A 109.5
N4 C41 H41B 109.5
N4 C41 H41C 109.5
H41A C41 H41B 109.5
H41A C41 H41C 109.5
H41B C41 H41C 109.5
N4 C42 H42A 109.5
N4 C42 H42B 109.5
N4 C42 H42C 109.5
H42A C42 H42B 109.5
H42A C42 H42C 109.5
H42B C42 H42C 109.5
C18 C13 N1 118.0(5)
C14 C13 N1 118.7(5)
C14 C13 C18 123.3(5)
C13 C18 C17 117.2(5)
C13 C18 C21 121.7(5)
C17 C18 C21 121.1(5)
C18 C17 H17 119.1
C16 C17 C18 121.8(5)
C16 C17 H17 119.1
C17 C16 C15 119.1(5)
C17 C16 C20 120.7(5)
C15 C16 C20 120.2(5)
C16 C15 H15 119.6
C14 C15 C16 120.9(5)
C14 C15 H15 119.6
C13 C14 C15 117.8(5)
C13 C14 C19 122.1(5)
C15 C14 C19 120.2(5)
C18 C21 H21A 109.5
C18 C21 H21B 109.5
C18 C21 H21C 109.5
H21A C21 H21B 109.5
H21A C21 H21C 109.5
H21B C21 H21C 109.5
C16 C20 H20A 109.5
C16 C20 H20B 109.5
C16 C20 H20C 109.5
H20A C20 H20B 109.5
H20A C20 H20C 109.5
H20B C20 H20C 109.5
C14 C19 H19A 109.5
C14 C19 H19B 109.5
C14 C19 H19C 109.5
H19A C19 H19B 109.5
H19A C19 H19C 109.5
H19B C19 H19C 109.5
C9 C4 N2 118.7(5)
C9 C4 C5 122.7(5)
C5 C4 N2 118.2(5)
C4 C9 C8 117.4(5)
C4 C9 C12 121.8(5)
C8 C9 C12 120.8(5)
C9 C8 H8 118.9
C7 C8 C9 122.3(5)
C7 C8 H8 118.9
C8 C7 C6 118.0(5)
C8 C7 C11 121.6(5)
C6 C7 C11 120.4(5)
C7 C6 H6 118.7
C7 C6 C5 122.5(5)
C5 C6 H6 118.7
C4 C5 C10 121.8(5)
C6 C5 C4 117.0(5)
C6 C5 C10 121.2(5)
C9 C12 H12A 109.5
C9 C12 H12B 109.5
C9 C12 H12C 109.5
H12A C12 H12B 109.5
H12A C12 H12C 109.5
H12B C12 H12C 109.5
C7 C11 H11A 109.5
C7 C11 H11B 109.5
C7 C11 H11C 109.5
H11A C11 H11B 109.5
H11A C11 H11C 109.5
H11B C11 H11C 109.5
C5 C10 H10A 109.5
C5 C10 H10B 109.5
C5 C10 H10C 109.5
H10A C10 H10B 109.5
H10A C10 H10C 109.5
H10B C10 H10C 109.5

loop_
_geom_bond_atom_site_label_1
_geom_bond_atom_site_label_2
_geom_bond_distance
Ta1 F1 1.898(3)
Ta1 F2 1.941(3)
Ta1 F3 1.911(3)
Ta1 N3 1.987(4)
Ta1 N4 1.991(4)
Ta1 C1 2.389(5)
N1 C1 1.370(6)
N1 C3 1.372(7)
N1 C13 1.454(6)
N2 C1 1.375(6)
N2 C2 1.371(7)
N2 C4 1.449(6)
N3 C32 1.465(7)
N3 C31 1.470(7)
N4 C41 1.441(7)
N4 C42 1.485(7)
C3 H3 0.9500
C3 C2 1.341(8)
C2 H2 0.9500
C32 H32A 0.9800
C32 H32B 0.9800
C32 H32C 0.9800
C31 H31A 0.9800
C31 H31B 0.9800
C31 H31C 0.9800
C41 H41A 0.9800
C41 H41B 0.9800
C41 H41C 0.9800
C42 H42A 0.9800
C42 H42B 0.9800
C42 H42C 0.9800
C13 C18 1.387(7)
C13 C14 1.383(8)
C18 C17 1.401(7)
C18 C21 1.506(8)
C17 H17 0.9500
C17 C16 1.373(8)
C16 C15 1.402(7)
C16 C20 1.522(7)
C15 H15 0.9500
C15 C14 1.394(7)
C14 C19 1.504(8)
C21 H21A 0.9800
C21 H21B 0.9800
C21 H21C 0.9800
C20 H20A 0.9800
C20 H20B 0.9800
C20 H20C 0.9800
C19 H19A 0.9800
C19 H19B 0.9800
C19 H19C 0.9800
C4 C9 1.372(7)
C4 C5 1.394(8)
C9 C8 1.401(7)
C9 C12 1.505(7)
C8 H8 0.9500
C8 C7 1.373(7)
C7 C6 1.378(7)
C7 C11 1.511(7)
C6 H6 0.9500
C6 C5 1.391(7)
C5 C10 1.514(8)
C12 H12A 0.9800
C12 H12B 0.9800
C12 H12C 0.9800
C11 H11A 0.9800
C11 H11B 0.9800
C11 H11C 0.9800
C10 H10A 0.9800
C10 H10B 0.9800
C10 H10C 0.9800

loop_
_geom_torsion_atom_site_label_1
_geom_torsion_atom_site_label_2
_geom_torsion_atom_site_label_3
_geom_torsion_atom_site_label_4
_geom_torsion
N1 C3 C2 N2 0.8(9)
N1 C13 C18 C17 177.0(5)
N1 C13 C18 C21 -2.6(7)
N1 C13 C14 C15 -176.0(5)
N1 C13 C14 C19 5.2(8)
N2 C4 C9 C8 172.8(4)
N2 C4 C9 C12 -8.0(8)
N2 C4 C5 C6 -172.4(5)
N2 C4 C5 C10 7.8(8)
C1 N1 C3 C2 -0.6(8)
C1 N1 C13 C18 87.6(7)
C1 N1 C13 C14 -96.4(7)
C1 N2 C2 C3 -0.8(9)
C1 N2 C4 C9 99.1(7)
C1 N2 C4 C5 -87.2(7)
C3 N1 C1 Ta1 -177.9(5)
C3 N1 C1 N2 0.1(7)
C3 N1 C13 C18 -91.7(7)
C3 N1 C13 C14 84.3(7)
C2 N2 C1 Ta1 178.5(5)
C2 N2 C1 N1 0.4(7)
C2 N2 C4 C9 -83.4(7)
C2 N2 C4 C5 90.3(7)
C13 N1 C1 Ta1 2.7(8)
C13 N1 C1 N2 -179.2(5)
C13 N1 C3 C2 178.8(6)
C13 C18 C17 C16 -0.8(8)
C18 C13 C14 C15 -0.3(8)
C18 C13 C14 C19 -179.0(5)
C18 C17 C16 C15 -0.5(8)
C18 C17 C16 C20 179.5(5)
C17 C16 C15 C14 1.5(8)
C16 C15 C14 C13 -1.2(8)
C16 C15 C14 C19 177.6(5)
C14 C13 C18 C17 1.2(8)
C14 C13 C18 C21 -178.4(5)
C21 C18 C17 C16 178.8(5)
C20 C16 C15 C14 -178.5(5)
C4 N2 C1 Ta1 -3.9(8)
C4 N2 C1 N1 178.0(5)
C4 N2 C2 C3 -178.6(6)
C4 C9 C8 C7 0.0(8)
C9 C4 C5 C6 1.0(8)
C9 C4 C5 C10 -178.8(6)
C9 C8 C7 C6 0.1(8)
C9 C8 C7 C11 -179.4(5)
C8 C7 C6 C5 0.3(9)
C7 C6 C5 C4 -0.9(9)
C7 C6 C5 C10 178.9(6)
C5 C4 C9 C8 -0.6(8)
C5 C4 C9 C12 178.6(5)
C12 C9 C8 C7 -179.2(5)
C11 C7 C6 C5 179.9(6)
